data_1519816
loop_
_publ_author_name
'Huth, Susanne L.'
'Hursthouse, Michael B.'

_publ_section_title
;
 4-Methylthiophene-2-carboxamide
;
_journal_name_full 'Crystal Structure Report Archive'
_journal_page_first 374
_journal_year 2007
_chemical_formula_sum 'C6 H7 N O S'
_chemical_formula_weight 141.19
_space_group_IT_number 2
_symmetry_cell_setting triclinic
_symmetry_space_group_name_Hall '-P 1'
_symmetry_space_group_name_H-M 'P -1'
_atom_sites_solution_hydrogens geom
_atom_sites_solution_primary direct
_atom_sites_solution_secondary difmap
_cell_angle_alpha 106.7180(10)
_cell_angle_beta 111.473(2)
_cell_angle_gamma 95.603(2)
_cell_formula_units_Z 6
_cell_length_a 10.0846(3)
_cell_length_b 10.4718(3)
_cell_length_c 10.9149(3)
_cell_measurement_reflns_used 55607
_cell_measurement_temperature 120(2)
_cell_measurement_theta_max 27.48
_cell_measurement_theta_min 2.91
_cell_volume 1000.33(5)
_computing_cell_refinement 'DENZO (Otwinowski & Minor, 1997) & COLLECT (Hooft, R.W.W., 1998)'
_computing_data_collection 'COLLECT (Hooft, R.W.W., 1998)'
_computing_data_reduction 'DENZO (Otwinowski & Minor, 1997) & COLLECT (Hooft, R.W.W., 1998)'
_computing_structure_refinement 'SHELXL-97 (Sheldrick, 1997)'
_computing_structure_solution 'SHELXS-97 (Sheldrick, 1997)'
_diffrn_ambient_temperature 120(2)
_diffrn_measured_fraction_theta_full 0.993
_diffrn_measured_fraction_theta_max 0.993
_diffrn_measurement_device_type 'Bruker-Nonius APEX II CCD camera on \k-goniostat'
_diffrn_measurement_method '\f & \w scans'
_diffrn_radiation_monochromator '10cm confocal mirrors'
_diffrn_radiation_source 'Bruker-Nonius FR591 rotating anode'
_diffrn_radiation_type MoK\a
_diffrn_radiation_wavelength 0.71073
_diffrn_reflns_av_R_equivalents 0.0709
_diffrn_reflns_av_sigmaI/netI 0.0530
_diffrn_reflns_limit_h_max 12
_diffrn_reflns_limit_h_min -13
_diffrn_reflns_limit_k_max 13
_diffrn_reflns_limit_k_min -13
_diffrn_reflns_limit_l_max 14
_diffrn_reflns_limit_l_min -14
_diffrn_reflns_number 20416
_diffrn_reflns_theta_full 27.50
_diffrn_reflns_theta_max 27.50
_diffrn_reflns_theta_min 3.31
_exptl_absorpt_coefficient_mu 0.394
_exptl_absorpt_correction_T_max 0.9922
_exptl_absorpt_correction_T_min 0.9767
_exptl_absorpt_correction_type multi-scan
_exptl_absorpt_process_details 'SADABS 2007/2 (Sheldrick, G.M., 2007)'
_exptl_crystal_colour colourless
_exptl_crystal_density_diffrn 1.406
_exptl_crystal_density_method 'not measured'
_exptl_crystal_description plate
_exptl_crystal_F_000 444
_exptl_crystal_size_max 0.06
_exptl_crystal_size_mid 0.06
_exptl_crystal_size_min 0.02
_refine_diff_density_max 0.897
_refine_diff_density_min -0.595
_refine_diff_density_rms 0.127
_refine_ls_extinction_method none
_refine_ls_goodness_of_fit_ref 1.126
_refine_ls_hydrogen_treatment mixed
_refine_ls_matrix_type full
_refine_ls_number_parameters 271
_refine_ls_number_reflns 4571
_refine_ls_number_restraints 6
_refine_ls_restrained_S_all 1.125
_refine_ls_R_factor_all 0.0943
_refine_ls_R_factor_gt 0.0699
_refine_ls_shift/su_max 0.001
_refine_ls_shift/su_mean 0.000
_refine_ls_structure_factor_coef Fsqd
_refine_ls_weighting_details 'calc w=1/[\s^2^(Fo^2^)+(0.0983P)^2^+1.4846P] where P=(Fo^2^+2Fc^2^)/3'
_refine_ls_weighting_scheme calc
_refine_ls_wR_factor_gt 0.1732
_refine_ls_wR_factor_ref 0.1960
_reflns_number_gt 3522
_reflns_number_total 4571
_reflns_threshold_expression >2sigma(I)
_cod_data_source_file eCrystal-374.cif
_cod_data_source_block 2007may0016
_cod_depositor_comments
;
Citation :
Sample, Donated and Huth, Susanne L. and Hursthouse, Michael B. (2007) 
University of Southampton, Crystal Structure Report Archive. 
(doi:10.5258/ecrystals/374)

More at:
http://ecrystals.chem.soton.ac.uk/374/

The following automatic conversions were performed:

'_symmetry_cell_setting' value 'Triclinic' changed to 'triclinic'
according to the built-in table from CIF Core dictionary named
'cif_core.dic' version 2.4.1 from 2010-06-29.

Automatic conversion script
Id: cif_fix_values 3392 2015-05-12 13:50:21Z andrius 
;
_cod_original_sg_symbol_H-M P-1
_cod_database_code 1519816

loop_
_symmetry_equiv_pos_as_xyz
'x, y, z'
'-x, -y, -z'

loop_
_atom_site_label
_atom_site_type_symbol
_atom_site_fract_x
_atom_site_fract_y
_atom_site_fract_z
_atom_site_U_iso_or_equiv
_atom_site_adp_type
_atom_site_occupancy
_atom_site_symmetry_multiplicity
_atom_site_calc_flag
_atom_site_refinement_flags
_atom_site_disorder_assembly
_atom_site_disorder_group
C1 C 0.1537(4) 0.2535(3) 0.3445(3) 0.0232(7) Uani 1 1 d . . .
C2 C 0.2993(4) 0.3010(3) 0.4276(4) 0.0243(7) Uani 1 1 d . . .
H2 H 0.3728 0.2725 0.3982 0.029 Uiso 1 1 calc R . .
C3 C 0.3316(4) 0.3969(3) 0.5622(4) 0.0248(7) Uani 1 1 d . . .
C4 C 0.2066(4) 0.4183(4) 0.5774(4) 0.0292(7) Uani 1 1 d . . .
H4 H 0.2058 0.4794 0.6604 0.035 Uiso 1 1 calc R . .
C5 C 0.0889(4) 0.1522(3) 0.1994(3) 0.0229(7) Uani 1 1 d . . .
C6 C 0.4843(4) 0.4663(4) 0.6737(4) 0.0322(8) Uani 1 1 d . . .
H6A H 0.5175 0.5520 0.6632 0.048 Uiso 1 1 calc R . .
H6B H 0.5507 0.4057 0.6635 0.048 Uiso 1 1 calc R . .
H6C H 0.4838 0.4860 0.7669 0.048 Uiso 1 1 calc R . .
N1 N -0.0539(3) 0.1295(3) 0.1240(3) 0.0275(6) Uani 1 1 d D . .
O1 O 0.1700(3) 0.0914(2) 0.1525(3) 0.0271(5) Uani 1 1 d . . .
S1 S 0.05129(9) 0.32415(9) 0.43226(9) 0.0270(2) Uani 1 1 d . . .
C11 C 0.1674(4) 0.7481(3) 0.2977(4) 0.0231(7) Uani 1 1 d . . .
C12 C 0.0540(4) 0.7426(3) 0.1775(4) 0.0269(7) Uani 1 1 d . . .
H12 H 0.0500 0.8133 0.1386 0.032 Uiso 1 1 calc R . .
C13 C -0.0571(4) 0.6207(3) 0.1170(4) 0.0268(7) Uani 1 1 d . . .
C14 C -0.0223(4) 0.5373(4) 0.1942(4) 0.0301(8) Uani 1 1 d . . .
H14 H -0.0831 0.4507 0.1700 0.036 Uiso 1 1 calc R . .
C15 C 0.3039(4) 0.8535(3) 0.3907(3) 0.0240(7) Uani 1 1 d . . .
C16 C -0.1947(4) 0.5892(4) -0.0136(4) 0.0335(8) Uani 1 1 d . . .
H16A H -0.2206 0.4911 -0.0686 0.050 Uiso 1 1 calc R . .
H16B H -0.1788 0.6420 -0.0699 0.050 Uiso 1 1 calc R . .
H16C H -0.2744 0.6137 0.0126 0.050 Uiso 1 1 calc R . .
N2 N 0.3197(3) 0.9690(3) 0.3631(3) 0.0267(6) Uani 1 1 d D . .
O2 O 0.4002(3) 0.8341(2) 0.4898(3) 0.0284(5) Uani 1 1 d . . .
S2 S 0.14069(10) 0.60346(9) 0.33849(9) 0.0279(2) Uani 1 1 d . . .
H1N H -0.086(5) 0.069(4) 0.039(3) 0.038(12) Uiso 1 1 d D . .
H2N H -0.118(3) 0.160(4) 0.154(4) 0.018(9) Uiso 1 1 d D . .
H3N H 0.253(3) 0.979(4) 0.291(3) 0.027(10) Uiso 1 1 d D . .
H4N H 0.403(3) 1.028(4) 0.412(4) 0.038(12) Uiso 1 1 d D . .
H5N H 0.420(2) 0.136(4) 1.181(4) 0.030(11) Uiso 1 1 d D . .
H6N H 0.561(4) 0.170(4) 1.309(2) 0.020(9) Uiso 1 1 d D . .
C21 C 0.5011(4) 0.1747(3) 1.0008(4) 0.0248(7) Uani 1 1 d . . .
C22 C 0.3550(4) 0.1239(3) 0.9163(4) 0.0249(7) Uani 1 1 d . . .
H22 H 0.2857 0.0958 0.9488 0.030 Uiso 1 1 calc R . .
C23 C 0.3170(4) 0.1172(4) 0.7749(4) 0.0281(7) Uani 1 1 d . . .
C24 C 0.4376(4) 0.1641(4) 0.7577(4) 0.0329(8) Uani 1 1 d . . .
H24 H 0.4344 0.1681 0.6709 0.040 Uiso 1 1 calc R . .
C25 C 0.5873(4) 0.1950(3) 1.1502(4) 0.0243(7) Uani 1 1 d . . .
C26 C 0.1668(4) 0.0617(5) 0.6581(4) 0.0389(9) Uani 1 1 d . . .
H26A H 0.1670 0.0791 0.5746 0.058 Uiso 1 1 calc R . .
H26B H 0.0970 0.1067 0.6872 0.058 Uiso 1 1 calc R . .
H26C H 0.1381 -0.0372 0.6360 0.058 Uiso 1 1 calc R . .
N3 N 0.5138(3) 0.1696(3) 1.2232(3) 0.0265(6) Uani 1 1 d D . .
O3 O 0.7218(3) 0.2352(3) 1.2030(3) 0.0319(6) Uani 1 1 d . . .
S3 S 0.59544(10) 0.21520(11) 0.90858(10) 0.0364(3) Uani 1 1 d . . .

loop_
_atom_site_aniso_label
_atom_site_aniso_U_11
_atom_site_aniso_U_22
_atom_site_aniso_U_33
_atom_site_aniso_U_23
_atom_site_aniso_U_13
_atom_site_aniso_U_12
C1 0.0255(16) 0.0162(15) 0.0258(16) 0.0061(13) 0.0094(13) 0.0045(12)
C2 0.0241(16) 0.0185(15) 0.0283(16) 0.0056(13) 0.0103(13) 0.0056(12)
C3 0.0257(16) 0.0160(15) 0.0263(16) 0.0067(13) 0.0049(13) 0.0030(12)
C4 0.0308(18) 0.0215(17) 0.0265(17) 0.0004(14) 0.0090(14) 0.0025(14)
C5 0.0259(16) 0.0156(15) 0.0253(16) 0.0075(13) 0.0084(13) 0.0035(12)
C6 0.0304(18) 0.0189(17) 0.0309(18) -0.0018(14) 0.0050(15) -0.0022(14)
N1 0.0263(15) 0.0218(15) 0.0271(15) 0.0008(12) 0.0095(12) 0.0032(12)
O1 0.0268(12) 0.0215(12) 0.0277(12) 0.0030(10) 0.0096(10) 0.0067(10)
S1 0.0244(4) 0.0248(4) 0.0252(4) 0.0018(3) 0.0089(3) 0.0038(3)
C11 0.0253(16) 0.0173(15) 0.0261(16) 0.0060(13) 0.0117(13) 0.0027(12)
C12 0.0275(17) 0.0214(16) 0.0297(17) 0.0088(14) 0.0101(14) 0.0036(13)
C13 0.0264(17) 0.0206(16) 0.0285(17) 0.0045(14) 0.0093(14) 0.0052(13)
C14 0.0274(17) 0.0215(17) 0.0337(18) 0.0038(14) 0.0109(15) -0.0026(13)
C15 0.0251(16) 0.0198(16) 0.0229(15) 0.0026(13) 0.0099(13) 0.0027(12)
C16 0.0277(18) 0.0266(18) 0.0353(19) 0.0059(15) 0.0061(15) 0.0024(14)
N2 0.0250(14) 0.0192(14) 0.0286(15) 0.0084(12) 0.0048(12) -0.0011(11)
O2 0.0266(12) 0.0215(12) 0.0285(12) 0.0076(10) 0.0043(10) -0.0001(9)
S2 0.0289(4) 0.0203(4) 0.0299(4) 0.0085(3) 0.0086(3) 0.0009(3)
C21 0.0284(17) 0.0165(15) 0.0310(17) 0.0077(13) 0.0143(14) 0.0049(12)
C22 0.0258(16) 0.0198(16) 0.0275(16) 0.0067(13) 0.0104(13) 0.0047(13)
C23 0.0311(18) 0.0218(17) 0.0298(17) 0.0078(14) 0.0111(14) 0.0085(14)
C24 0.037(2) 0.0316(19) 0.0303(18) 0.0120(16) 0.0136(16) 0.0068(16)
C25 0.0251(16) 0.0162(15) 0.0277(16) 0.0035(13) 0.0092(13) 0.0070(12)
C26 0.033(2) 0.044(2) 0.035(2) 0.0118(18) 0.0103(17) 0.0066(17)
N3 0.0272(15) 0.0234(14) 0.0231(14) 0.0049(12) 0.0068(12) 0.0054(12)
O3 0.0239(12) 0.0319(14) 0.0324(13) 0.0049(11) 0.0087(10) 0.0049(10)
S3 0.0301(5) 0.0440(6) 0.0319(5) 0.0132(4) 0.0123(4) -0.0029(4)

loop_
_atom_type_symbol
_atom_type_description
_atom_type_scat_dispersion_real
_atom_type_scat_dispersion_imag
_atom_type_scat_source
C C 0.0033 0.0016 'International Tables Vol C Tables 4.2.6.8 and 6.1.1.4'
H H 0.0000 0.0000 'International Tables Vol C Tables 4.2.6.8 and 6.1.1.4'
N N 0.0061 0.0033 'International Tables Vol C Tables 4.2.6.8 and 6.1.1.4'
O O 0.0106 0.0060 'International Tables Vol C Tables 4.2.6.8 and 6.1.1.4'
S S 0.1246 0.1234 'International Tables Vol C Tables 4.2.6.8 and 6.1.1.4'

loop_
_geom_angle_atom_site_label_1
_geom_angle_atom_site_label_2
_geom_angle_atom_site_label_3
_geom_angle
_geom_angle_site_symmetry_1
_geom_angle_site_symmetry_3
C2 C1 C5 125.4(3) . .
C2 C1 S1 110.9(2) . .
C5 C1 S1 123.7(2) . .
C1 C2 C3 113.8(3) . .
C1 C2 H2 123.1 . .
C3 C2 H2 123.1 . .
C4 C3 C2 111.0(3) . .
C4 C3 C6 124.6(3) . .
C2 C3 C6 124.5(3) . .
C3 C4 S1 113.2(3) . .
C3 C4 H4 123.4 . .
S1 C4 H4 123.4 . .
O1 C5 N1 122.3(3) . .
O1 C5 C1 119.1(3) . .
N1 C5 C1 118.6(3) . .
C3 C6 H6A 109.5 . .
C3 C6 H6B 109.5 . .
H6A C6 H6B 109.5 . .
C3 C6 H6C 109.5 . .
H6A C6 H6C 109.5 . .
H6B C6 H6C 109.5 . .
C5 N1 H1N 115(3) . .
C5 N1 H2N 127(2) . .
H1N N1 H2N 118(4) . .
C4 S1 C1 91.11(17) . .
C12 C11 C15 130.7(3) . .
C12 C11 S2 111.6(2) . .
C15 C11 S2 117.7(3) . .
C11 C12 C13 113.2(3) . .
C11 C12 H12 123.4 . .
C13 C12 H12 123.4 . .
C14 C13 C12 110.8(3) . .
C14 C13 C16 124.9(3) . .
C12 C13 C16 124.3(3) . .
C13 C14 S2 113.6(3) . .
C13 C14 H14 123.2 . .
S2 C14 H14 123.2 . .
O2 C15 N2 121.9(3) . .
O2 C15 C11 120.9(3) . .
N2 C15 C11 117.2(3) . .
C13 C16 H16A 109.5 . .
C13 C16 H16B 109.5 . .
H16A C16 H16B 109.5 . .
C13 C16 H16C 109.5 . .
H16A C16 H16C 109.5 . .
H16B C16 H16C 109.5 . .
C15 N2 H3N 120(3) . .
C15 N2 H4N 118(3) . .
H3N N2 H4N 122(4) . .
C14 S2 C11 90.87(17) . .
C22 C21 C25 131.5(3) . .
C22 C21 S3 111.2(3) . .
C25 C21 S3 117.2(2) . .
C21 C22 C23 113.5(3) . .
C21 C22 H22 123.3 . .
C23 C22 H22 123.3 . .
C24 C23 C22 110.8(3) . .
C24 C23 C26 123.7(3) . .
C22 C23 C26 125.4(3) . .
C23 C24 S3 113.3(3) . .
C23 C24 H24 123.4 . .
S3 C24 H24 123.4 . .
O3 C25 N3 122.6(3) . .
O3 C25 C21 120.2(3) . .
N3 C25 C21 117.3(3) . .
C23 C26 H26A 109.5 . .
C23 C26 H26B 109.5 . .
H26A C26 H26B 109.5 . .
C23 C26 H26C 109.5 . .
H26A C26 H26C 109.5 . .
H26B C26 H26C 109.5 . .
C25 N3 H5N 120(3) . .
C25 N3 H6N 120(3) . .
H5N N3 H6N 119(4) . .
C24 S3 C21 91.25(18) . .

loop_
_geom_bond_atom_site_label_1
_geom_bond_atom_site_label_2
_geom_bond_distance
_geom_bond_site_symmetry_2
C1 C2 1.360(5) .
C1 C5 1.484(5) .
C1 S1 1.731(3) .
C2 C3 1.418(5) .
C2 H2 0.9500 .
C3 C4 1.361(5) .
C3 C6 1.511(5) .
C4 S1 1.708(4) .
C4 H4 0.9500 .
C5 O1 1.249(4) .
C5 N1 1.326(4) .
C6 H6A 0.9800 .
C6 H6B 0.9800 .
C6 H6C 0.9800 .
N1 H1N 0.874(19) .
N1 H2N 0.868(18) .
C11 C12 1.370(5) .
C11 C15 1.476(5) .
C11 S2 1.721(3) .
C12 C13 1.419(5) .
C12 H12 0.9500 .
C13 C14 1.365(5) .
C13 C16 1.503(5) .
C14 S2 1.708(4) .
C14 H14 0.9500 .
C15 O2 1.245(4) .
C15 N2 1.337(4) .
C16 H16A 0.9800 .
C16 H16B 0.9800 .
C16 H16C 0.9800 .
N2 H3N 0.870(19) .
N2 H4N 0.869(19) .
C21 C22 1.369(5) .
C21 C25 1.479(5) .
C21 S3 1.722(3) .
C22 C23 1.427(5) .
C22 H22 0.9500 .
C23 C24 1.363(5) .
C23 C26 1.499(5) .
C24 S3 1.715(4) .
C24 H24 0.9500 .
C25 O3 1.235(4) .
C25 N3 1.330(5) .
C26 H26A 0.9800 .
C26 H26B 0.9800 .
C26 H26C 0.9800 .
N3 H5N 0.872(19) .
N3 H6N 0.878(18) .

loop_
_geom_hbond_atom_site_label_D
_geom_hbond_atom_site_label_H
_geom_hbond_atom_site_label_A
_geom_hbond_distance_DH
_geom_hbond_distance_HA
_geom_hbond_distance_DA
_geom_hbond_angle_DHA
_geom_hbond_site_symmetry_A
N1 H1N O1 0.874(19) 2.08(2) 2.949(4) 173(4) 2
N1 H2N O3 0.868(18) 2.04(2) 2.908(4) 174(3) 1_454
N2 H3N O1 0.870(19) 2.16(3) 2.956(4) 152(4) 1_565
N2 H4N O2 0.869(19) 2.04(2) 2.906(4) 175(4) 2_676
N3 H5N O1 0.872(19) 2.40(2) 3.227(4) 158(4) 1_556
N3 H6N O2 0.878(18) 2.10(2) 2.942(4) 160(3) 2_667
